data_1557149
loop_
_publ_author_name
'Wang, Shuo'
'Ren, Jia-Shu'
'Shan, Lian-Yun'
'Sun, Xiao-Yan'
'Di, Bin'
'Gu, Ning'
'Chen, Jin-Long'

_publ_section_title
;
 Triplexed Tracking Labile Sulfur-Containing Species on a Single-Molecule
 &quot;Nezha&quot; Sensor.
;
_journal_name_full 'Analytical chemistry'
_journal_paper_doi 10.1021/acs.analchem.9b04688
_journal_year 2020
_chemical_formula_moiety 'C30 H32 N4 O3'
_chemical_formula_sum 'C30 H32 N4 O3'
_chemical_formula_weight 496.59
_space_group_crystal_system monoclinic
_space_group_IT_number 14
_space_group_name_Hall '-P 2yn'
_space_group_name_H-M_alt 'P 1 21/n 1'
_atom_sites_solution_hydrogens geom
_audit_creation_date 2018-06-25
_audit_creation_method
;
Olex2 1.2
(compiled 2018.05.29 svn.r3508 for OlexSys, GUI svn.r5506)
;
_cell_angle_alpha 90
_cell_angle_beta 103.754(4)
_cell_angle_gamma 90
_cell_formula_units_Z 4
_cell_length_a 12.2782(16)
_cell_length_b 11.9261(15)
_cell_length_c 18.859(2)
_cell_measurement_reflns_used 8489
_cell_measurement_temperature 150(2)
_cell_measurement_theta_max 26.544
_cell_measurement_theta_min 2.804
_cell_volume 2682.4(6)
_computing_cell_refinement 'SAINT v8.37A (Bruker, 2015)'
_computing_data_collection 'SAINT v8.37A (Bruker, 2015)'
_computing_data_reduction 'SAINT v8.37A (Bruker, 2015)'
_computing_molecular_graphics 'Olex2 (Dolomanov et al., 2009)'
_computing_publication_material 'Olex2 (Dolomanov et al., 2009)'
_computing_structure_refinement 'ShelXL (Sheldrick, 2015)'
_computing_structure_solution 'SHELXT 2014/5 (Sheldrick, 2014)'
_diffrn_ambient_temperature 149.98
_diffrn_measured_fraction_theta_full 0.999
_diffrn_measured_fraction_theta_max 0.999
_diffrn_measurement_device_type 'Bruker APEX-II CCD'
_diffrn_measurement_method '\f and \w scans'
_diffrn_radiation_type MoK\a
_diffrn_radiation_wavelength 0.71073
_diffrn_reflns_av_R_equivalents 0.1047
_diffrn_reflns_av_unetI/netI 0.0756
_diffrn_reflns_Laue_measured_fraction_full 0.999
_diffrn_reflns_Laue_measured_fraction_max 0.999
_diffrn_reflns_limit_h_max 14
_diffrn_reflns_limit_h_min -14
_diffrn_reflns_limit_k_max 14
_diffrn_reflns_limit_k_min -14
_diffrn_reflns_limit_l_max 22
_diffrn_reflns_limit_l_min -21
_diffrn_reflns_number 46288
_diffrn_reflns_point_group_measured_fraction_full 0.999
_diffrn_reflns_point_group_measured_fraction_max 0.999
_diffrn_reflns_theta_full 25.099
_diffrn_reflns_theta_max 25.099
_diffrn_reflns_theta_min 2.804
_diffrn_standards_number 0
_exptl_absorpt_coefficient_mu 0.081
_exptl_absorpt_correction_type none
_exptl_crystal_colour colourless
_exptl_crystal_colour_primary colourless
_exptl_crystal_density_diffrn 1.230
_exptl_crystal_description block
_exptl_crystal_F_000 1056
_exptl_crystal_size_max 0.05
_exptl_crystal_size_mid 0.04
_exptl_crystal_size_min 0.03
_refine_diff_density_max 0.391
_refine_diff_density_min -0.315
_refine_diff_density_rms 0.060
_refine_ls_extinction_method none
_refine_ls_goodness_of_fit_ref 1.110
_refine_ls_hydrogen_treatment constr
_refine_ls_matrix_type full
_refine_ls_number_parameters 346
_refine_ls_number_reflns 4775
_refine_ls_number_restraints 7
_refine_ls_restrained_S_all 1.110
_refine_ls_R_factor_all 0.1814
_refine_ls_R_factor_gt 0.1049
_refine_ls_shift/su_max 0.000
_refine_ls_shift/su_mean 0.000
_refine_ls_structure_factor_coef Fsqd
_refine_ls_weighting_details 'w=1/[\s^2^(Fo^2^)+(0.0817P)^2^+5.7552P] where P=(Fo^2^+2Fc^2^)/3'
_refine_ls_weighting_scheme calc
_refine_ls_wR_factor_gt 0.2285
_refine_ls_wR_factor_ref 0.2638
_reflns_Friedel_coverage 0.000
_reflns_number_gt 2726
_reflns_number_total 4775
_reflns_threshold_expression 'I > 2\s(I)'
_cod_data_source_file ac9b04688_si_002.cif
_cod_data_source_block bb_a
_cod_database_code 1557149
_shelx_shelxl_version_number 2018/3
_shelx_space_group_comment
;
The symmetry employed for this shelxl refinement is uniquely defined
by the following loop, which should always be used as a source of
symmetry information in preference to the above space-group names.
They are only intended as comments.
;
_shelx_estimated_absorpt_t_max 0.998
_shelx_estimated_absorpt_t_min 0.996
_olex2_refinement_description
;
1. Fixed Uiso
 At 1.2 times of:
  All C(H) groups, All C(H,H) groups
 At 1.5 times of:
  All C(H,H,H) groups
2. Restrained distances
 N3-C25A = N3-C25 = N3-C23
 1.5 with sigma of 0.005
 C26-C25 = C26A-C25A = C24-C23
 1.54 with sigma of 0.005
 H25D-H24C
 2.1 with sigma of 0.005
3. Uiso/Uaniso restraints and constraints
Uanis(C25A) = Uanis(C25)
Uanis(C26) = Uanis(C26A)
4. Others
 Sof(C25A)=Sof(H25C)=Sof(H25D)=Sof(C26A)=Sof(H26D)=Sof(H26E)=Sof(H26F)=1-FVAR(1)
 Sof(C25)=Sof(H25A)=Sof(H25B)=Sof(C26)=Sof(H26A)=Sof(H26B)=Sof(H26C)=FVAR(1)
5.a Secondary CH2 refined with riding coordinates:
 C29(H29A,H29B), C27(H27A,H27B), C25(H25A,H25B), C23(H23A,H23B), C25A(H25C,H25D)
5.b Aromatic/amide H refined with riding coordinates:
 C21(H21), C20(H20), C18(H18), C12(H12), C3(H3), C9(H9), C15(H15), C4(H4),
 C6(H6), C13(H13), C5(H5), C10(H10)
5.c Idealised Me refined as rotating group:
 C30(H30A,H30B,H30C), C28(H28A,H28B,H28C), C24(H24A,H24B,H24C), C26(H26A,H26B,
 H26C), C26A(H26D,H26E,H26F)
;
_olex2_submission_special_instructions 'No special instructions were received'

loop_
_space_group_symop_operation_xyz
'x, y, z'
'-x+1/2, y+1/2, -z+1/2'
'-x, -y, -z'
'x-1/2, -y-1/2, z-1/2'

loop_
_atom_site_label
_atom_site_type_symbol
_atom_site_fract_x
_atom_site_fract_y
_atom_site_fract_z
_atom_site_U_iso_or_equiv
_atom_site_adp_type
_atom_site_occupancy
_atom_site_site_symmetry_order
_atom_site_calc_flag
_atom_site_refinement_flags_posn
_atom_site_refinement_flags_occupancy
_atom_site_disorder_assembly
_atom_site_disorder_group
O3 O 0.7356(3) 0.3658(3) 0.3323(2) 0.0532(10) Uani 1 1 d . . . .
O1 O 0.3849(3) 0.7636(3) 0.2283(2) 0.0603(11) Uani 1 1 d . . . .
N1 N 0.5179(4) 0.6221(3) 0.2569(2) 0.0445(11) Uani 1 1 d . . . .
N2 N 0.5203(4) 0.6071(4) 0.1870(2) 0.0536(12) Uani 1 1 d . . . .
N4 N 0.4515(4) 0.0923(3) 0.3136(2) 0.0488(12) Uani 1 1 d . . . .
C11 C 0.7053(4) 0.5677(4) 0.3338(2) 0.0355(12) Uani 1 1 d . . . .
C2 C 0.5347(4) 0.6177(4) 0.3807(3) 0.0359(12) Uani 1 1 d . . . .
C17 C 0.6230(4) 0.3482(4) 0.3238(3) 0.0376(12) Uani 1 1 d . . . .
C21 C 0.4344(4) 0.4012(4) 0.3040(2) 0.0388(12) Uani 1 1 d . . . .
H21 H 0.378327 0.457812 0.296693 0.047 Uiso 1 1 calc R . . .
C22 C 0.5454(4) 0.4331(4) 0.3150(2) 0.0356(12) Uani 1 1 d . . . .
C20 C 0.4020(4) 0.2910(4) 0.3034(2) 0.0397(12) Uani 1 1 d . . . .
H20 H 0.324654 0.272995 0.295613 0.048 Uiso 1 1 calc R . . .
C18 C 0.5936(4) 0.2351(4) 0.3239(3) 0.0432(13) Uani 1 1 d . . . .
H18 H 0.650253 0.179160 0.330802 0.052 Uiso 1 1 calc R . . .
C1 C 0.5802(4) 0.5560(4) 0.3215(2) 0.0387(12) Uani 1 1 d . . . .
C8 C 0.4442(4) 0.7024(4) 0.2717(3) 0.0466(14) Uani 1 1 d . . . .
C7 C 0.4575(4) 0.6968(4) 0.3514(3) 0.0427(13) Uani 1 1 d . . . .
C19 C 0.4823(4) 0.2041(4) 0.3141(2) 0.0404(13) Uani 1 1 d . . . .
O2 O 0.6290(5) 0.4569(5) 0.0649(3) 0.1054(18) Uani 1 1 d . . . .
C16 C 0.7751(4) 0.4758(4) 0.3404(3) 0.0392(12) Uani 1 1 d . . . .
C12 C 0.7570(4) 0.6717(4) 0.3431(3) 0.0469(14) Uani 1 1 d . . . .
H12 H 0.711710 0.737138 0.338492 0.056 Uiso 1 1 calc R . . .
C3 C 0.5637(5) 0.5977(5) 0.4544(3) 0.0518(14) Uani 1 1 d . . . .
H3 H 0.617438 0.542358 0.475197 0.062 Uiso 1 1 calc R . . .
N3 N 1.0559(4) 0.5984(4) 0.3792(3) 0.0799(17) Uani 1 1 d D . . .
C9 C 0.5839(5) 0.5331(5) 0.1693(3) 0.0507(14) Uani 1 1 d . . . .
H9 H 0.632630 0.486629 0.203676 0.061 Uiso 1 1 calc R . . .
C29 C 0.3357(5) 0.0591(4) 0.3073(3) 0.0562(16) Uani 1 1 d . . . .
H29A H 0.326569 -0.019711 0.290395 0.067 Uiso 1 1 calc R . . .
H29B H 0.286812 0.105994 0.269358 0.067 Uiso 1 1 calc R . . .
C15 C 0.8894(5) 0.4833(5) 0.3546(3) 0.0536(15) Uani 1 1 d . . . .
H15 H 0.933488 0.417310 0.357335 0.064 Uiso 1 1 calc R . . .
C14 C 0.9414(5) 0.5887(5) 0.3652(3) 0.0567(16) Uani 1 1 d . . . .
C4 C 0.5097(5) 0.6635(5) 0.4974(3) 0.0583(16) Uani 1 1 d . . . .
H4 H 0.528811 0.652745 0.548772 0.070 Uiso 1 1 calc R . . .
C6 C 0.4039(5) 0.7604(5) 0.3946(4) 0.0591(16) Uani 1 1 d . . . .
H6 H 0.349685 0.815280 0.373663 0.071 Uiso 1 1 calc R . . .
C13 C 0.8710(5) 0.6832(5) 0.3586(3) 0.0562(16) Uani 1 1 d . . . .
H13 H 0.903211 0.755999 0.365114 0.067 Uiso 1 1 calc R . . .
C30 C 0.2964(5) 0.0689(5) 0.3762(3) 0.0672(18) Uani 1 1 d . . . .
H30A H 0.341043 0.019195 0.413409 0.101 Uiso 1 1 calc GR . . .
H30B H 0.217204 0.047336 0.366834 0.101 Uiso 1 1 calc GR . . .
H30C H 0.305117 0.146528 0.393683 0.101 Uiso 1 1 calc GR . . .
C5 C 0.4316(6) 0.7417(5) 0.4688(4) 0.0633(17) Uani 1 1 d . . . .
H5 H 0.396083 0.783462 0.499868 0.076 Uiso 1 1 calc R . . .
C27 C 0.5364(5) 0.0044(4) 0.3262(3) 0.0597(16) Uani 1 1 d . . . .
H27A H 0.593384 0.022922 0.298733 0.072 Uiso 1 1 calc R . . .
H27B H 0.500527 -0.067046 0.306593 0.072 Uiso 1 1 calc R . . .
C28 C 0.5948(5) -0.0124(5) 0.4056(3) 0.0634(17) Uani 1 1 d . . . .
H28A H 0.629995 0.058077 0.425784 0.095 Uiso 1 1 calc GR . . .
H28B H 0.652300 -0.070524 0.409534 0.095 Uiso 1 1 calc GR . . .
H28C H 0.539837 -0.035608 0.432811 0.095 Uiso 1 1 calc GR . . .
C10 C 0.5742(6) 0.5271(7) 0.0905(3) 0.079(2) Uani 1 1 d . . . .
H10 H 0.525638 0.577271 0.058739 0.095 Uiso 1 1 calc R . . .
C25 C 1.1278(6) 0.4959(5) 0.3825(4) 0.063(2) Uani 0.797(9) 1 d D P A 1
H25A H 1.203051 0.517997 0.376958 0.075 Uiso 0.797(9) 1 calc R P A 1
H25B H 1.094020 0.445046 0.341685 0.075 Uiso 0.797(9) 1 calc R P A 1
C23 C 1.1103(6) 0.7112(5) 0.3881(4) 0.088(2) Uani 1 1 d D . . .
H23A H 1.063645 0.764207 0.353291 0.106 Uiso 1 1 calc R . . .
H23B H 1.184374 0.705930 0.376013 0.106 Uiso 1 1 calc R . . .
C24 C 1.1260(7) 0.7566(9) 0.4655(4) 0.124(3) Uani 1 1 d D . . .
H24A H 1.082108 0.711420 0.492020 0.186 Uiso 1 1 calc GR . . .
H24B H 1.100507 0.834697 0.463436 0.186 Uiso 1 1 calc GR . . .
H24C H 1.205535 0.753017 0.490715 0.186 Uiso 1 1 calc DGR . . .
C26 C 1.1391(7) 0.4341(8) 0.4554(4) 0.090(3) Uani 0.797(9) 1 d D P A 1
H26A H 1.183071 0.365534 0.455395 0.135 Uiso 0.797(9) 1 calc GR P A 1
H26B H 1.064420 0.414659 0.461642 0.135 Uiso 0.797(9) 1 calc GR P A 1
H26C H 1.177054 0.482776 0.495565 0.135 Uiso 0.797(9) 1 calc GR P A 1
C25A C 1.1314(19) 0.532(2) 0.4386(9) 0.063(2) Uani 0.203(9) 1 d D P A 2
H25C H 1.089058 0.481890 0.464447 0.075 Uiso 0.203(9) 1 calc R P A 2
H25D H 1.183080 0.579813 0.474234 0.075 Uiso 0.203(9) 1 calc DR P A 2
C26A C 1.192(3) 0.466(4) 0.3891(18) 0.090(3) Uani 0.203(9) 1 d D P A 2
H26D H 1.141412 0.409538 0.361603 0.135 Uiso 0.203(9) 1 calc GR P A 2
H26E H 1.258555 0.429369 0.419180 0.135 Uiso 0.203(9) 1 calc GR P A 2
H26F H 1.214980 0.518121 0.355064 0.135 Uiso 0.203(9) 1 calc GR P A 2

loop_
_atom_site_aniso_label
_atom_site_aniso_U_11
_atom_site_aniso_U_22
_atom_site_aniso_U_33
_atom_site_aniso_U_23
_atom_site_aniso_U_13
_atom_site_aniso_U_12
O3 0.042(2) 0.035(2) 0.086(3) 0.0092(18) 0.0205(19) 0.0009(17)
O1 0.056(2) 0.038(2) 0.075(3) 0.013(2) -0.008(2) 0.0018(19)
N1 0.054(3) 0.038(2) 0.039(3) 0.005(2) 0.006(2) -0.008(2)
N2 0.060(3) 0.062(3) 0.038(3) -0.001(2) 0.011(2) -0.019(3)
N4 0.060(3) 0.026(2) 0.056(3) 0.002(2) 0.005(2) -0.005(2)
C11 0.036(3) 0.040(3) 0.028(3) 0.006(2) 0.003(2) 0.000(2)
C2 0.042(3) 0.028(2) 0.037(3) 0.004(2) 0.007(2) -0.013(2)
C17 0.036(3) 0.036(3) 0.041(3) 0.002(2) 0.012(2) -0.007(2)
C21 0.042(3) 0.032(3) 0.036(3) 0.010(2) -0.004(2) 0.000(2)
C22 0.044(3) 0.030(3) 0.029(3) 0.006(2) 0.002(2) -0.002(2)
C20 0.041(3) 0.039(3) 0.033(3) 0.008(2) -0.005(2) -0.008(2)
C18 0.046(3) 0.036(3) 0.049(3) 0.006(2) 0.012(3) 0.006(2)
C1 0.043(3) 0.035(3) 0.033(3) 0.004(2) 0.000(2) -0.006(2)
C8 0.040(3) 0.027(3) 0.069(4) 0.005(3) 0.006(3) -0.011(3)
C7 0.048(3) 0.028(3) 0.053(3) 0.000(2) 0.014(3) -0.013(3)
C19 0.053(3) 0.033(3) 0.031(3) 0.002(2) 0.001(2) -0.004(3)
O2 0.110(4) 0.146(5) 0.062(3) -0.009(3) 0.023(3) 0.020(4)
C16 0.035(3) 0.044(3) 0.041(3) 0.006(2) 0.012(2) -0.007(3)
C12 0.045(3) 0.040(3) 0.052(3) 0.002(2) 0.004(3) -0.012(3)
C3 0.061(4) 0.051(3) 0.042(3) 0.001(3) 0.011(3) -0.010(3)
N3 0.050(3) 0.087(4) 0.104(4) -0.002(3) 0.020(3) -0.020(3)
C9 0.052(4) 0.053(3) 0.041(3) 0.007(3) 0.000(3) -0.011(3)
C29 0.063(4) 0.034(3) 0.060(4) 0.005(3) -0.010(3) -0.017(3)
C15 0.042(4) 0.059(4) 0.060(4) 0.014(3) 0.012(3) -0.002(3)
C14 0.038(3) 0.078(4) 0.055(4) 0.001(3) 0.013(3) -0.016(3)
C4 0.077(4) 0.054(4) 0.050(4) -0.011(3) 0.029(3) -0.020(3)
C6 0.066(4) 0.037(3) 0.082(5) -0.003(3) 0.032(3) -0.007(3)
C13 0.056(4) 0.051(4) 0.060(4) -0.003(3) 0.011(3) -0.024(3)
C30 0.064(4) 0.058(4) 0.075(4) 0.017(3) 0.006(3) -0.007(3)
C5 0.082(5) 0.041(3) 0.078(5) -0.011(3) 0.040(4) -0.019(3)
C27 0.077(4) 0.029(3) 0.066(4) -0.002(3) 0.004(3) -0.008(3)
C28 0.072(4) 0.046(3) 0.070(4) 0.000(3) 0.013(3) -0.002(3)
C10 0.085(5) 0.104(6) 0.049(4) -0.010(4) 0.017(4) 0.008(4)
C25 0.041(4) 0.093(6) 0.055(5) -0.031(4) 0.012(4) -0.016(5)
C23 0.053(4) 0.122(6) 0.094(6) -0.028(5) 0.026(4) -0.025(4)
C24 0.077(6) 0.186(10) 0.108(7) -0.048(7) 0.019(5) -0.026(6)
C26 0.066(6) 0.126(9) 0.064(6) -0.023(5) -0.011(4) 0.014(6)
C25A 0.041(4) 0.093(6) 0.055(5) -0.031(4) 0.012(4) -0.016(5)
C26A 0.066(6) 0.126(9) 0.064(6) -0.023(5) -0.011(4) 0.014(6)

loop_
_atom_type_symbol
_atom_type_description
_atom_type_scat_dispersion_real
_atom_type_scat_dispersion_imag
_atom_type_scat_source
C C 0.0033 0.0016 'International Tables Vol C Tables 4.2.6.8 and 6.1.1.4'
H H 0.0000 0.0000 'International Tables Vol C Tables 4.2.6.8 and 6.1.1.4'
N N 0.0061 0.0033 'International Tables Vol C Tables 4.2.6.8 and 6.1.1.4'
O O 0.0106 0.0060 'International Tables Vol C Tables 4.2.6.8 and 6.1.1.4'

loop_
_geom_angle_atom_site_label_1
_geom_angle_atom_site_label_2
_geom_angle_atom_site_label_3
_geom_angle
C17 O3 C16 118.1(4)
N2 N1 C1 127.1(4)
N2 N1 C8 117.2(4)
C8 N1 C1 115.5(4)
C9 N2 N1 120.6(5)
C19 N4 C29 121.5(4)
C19 N4 C27 120.5(4)
C29 N4 C27 117.7(4)
C16 C11 C1 122.1(4)
C16 C11 C12 116.4(4)
C12 C11 C1 121.5(4)
C7 C2 C1 111.9(4)
C7 C2 C3 121.4(5)
C3 C2 C1 126.7(5)
O3 C17 C22 123.6(4)
O3 C17 C18 113.7(4)
C22 C17 C18 122.7(4)
C22 C21 H21 118.7
C20 C21 H21 118.7
C20 C21 C22 122.5(5)
C17 C22 C21 116.6(4)
C17 C22 C1 121.7(4)
C21 C22 C1 121.6(4)
C21 C20 H20 119.6
C21 C20 C19 120.7(5)
C19 C20 H20 119.6
C17 C18 H18 119.8
C19 C18 C17 120.3(5)
C19 C18 H18 119.8
N1 C1 C11 112.5(4)
N1 C1 C2 97.7(4)
N1 C1 C22 111.2(4)
C11 C1 C2 112.0(4)
C11 C1 C22 111.0(4)
C22 C1 C2 111.9(4)
O1 C8 N1 126.8(5)
O1 C8 C7 128.5(5)
N1 C8 C7 104.6(4)
C2 C7 C8 110.1(5)
C2 C7 C6 121.5(5)
C6 C7 C8 128.4(5)
N4 C19 C20 121.7(5)
N4 C19 C18 121.1(5)
C18 C19 C20 117.2(4)
C11 C16 O3 123.1(4)
C15 C16 O3 113.3(5)
C15 C16 C11 123.6(5)
C11 C12 H12 118.9
C13 C12 C11 122.1(5)
C13 C12 H12 118.9
C2 C3 H3 121.8
C2 C3 C4 116.4(5)
C4 C3 H3 121.8
C14 N3 C25 120.4(5)
C14 N3 C23 120.5(5)
C14 N3 C25A 121.5(12)
C23 N3 C25 119.1(5)
C23 N3 C25A 102.3(12)
N2 C9 H9 123.4
N2 C9 C10 113.2(5)
C10 C9 H9 123.4
N4 C29 H29A 108.6
N4 C29 H29B 108.6
N4 C29 C30 114.8(5)
H29A C29 H29B 107.5
C30 C29 H29A 108.6
C30 C29 H29B 108.6
C16 C15 H15 120.1
C16 C15 C14 119.8(5)
C14 C15 H15 120.1
N3 C14 C15 120.9(6)
N3 C14 C13 122.0(5)
C15 C14 C13 117.1(5)
C3 C4 H4 118.6
C5 C4 C3 122.8(6)
C5 C4 H4 118.6
C7 C6 H6 120.9
C5 C6 C7 118.1(6)
C5 C6 H6 120.9
C12 C13 C14 121.0(5)
C12 C13 H13 119.5
C14 C13 H13 119.5
C29 C30 H30A 109.5
C29 C30 H30B 109.5
C29 C30 H30C 109.5
H30A C30 H30B 109.5
H30A C30 H30C 109.5
H30B C30 H30C 109.5
C4 C5 C6 119.8(6)
C4 C5 H5 120.1
C6 C5 H5 120.1
N4 C27 H27A 108.7
N4 C27 H27B 108.7
N4 C27 C28 114.2(5)
H27A C27 H27B 107.6
C28 C27 H27A 108.7
C28 C27 H27B 108.7
C27 C28 H28A 109.5
C27 C28 H28B 109.5
C27 C28 H28C 109.5
H28A C28 H28B 109.5
H28A C28 H28C 109.5
H28B C28 H28C 109.5
O2 C10 C9 120.5(7)
O2 C10 H10 119.8
C9 C10 H10 119.8
N3 C25 H25A 109.5
N3 C25 H25B 109.5
N3 C25 C26 110.8(6)
H25A C25 H25B 108.1
C26 C25 H25A 109.5
C26 C25 H25B 109.5
N3 C23 H23A 109.2
N3 C23 H23B 109.2
N3 C23 C24 112.2(6)
H23A C23 H23B 107.9
C24 C23 H23A 109.2
C24 C23 H23B 109.2
C23 C24 H24A 109.5
C23 C24 H24B 109.5
C23 C24 H24C 109.5
H24A C24 H24B 109.5
H24A C24 H24C 109.5
H24B C24 H24C 109.5
C25 C26 H26A 109.5
C25 C26 H26B 109.5
C25 C26 H26C 109.5
H26A C26 H26B 109.5
H26A C26 H26C 109.5
H26B C26 H26C 109.5
N3 C25A H25C 112.4
N3 C25A H25D 112.4
N3 C25A C26A 96.8(18)
H25C C25A H25D 110.0
C26A C25A H25C 112.4
C26A C25A H25D 112.4
C25A C26A H26D 109.5
C25A C26A H26E 109.5
C25A C26A H26F 109.5
H26D C26A H26E 109.5
H26D C26A H26F 109.5
H26E C26A H26F 109.5

loop_
_geom_bond_atom_site_label_1
_geom_bond_atom_site_label_2
_geom_bond_distance
O3 C17 1.370(6)
O3 C16 1.394(6)
O1 C8 1.203(6)
N1 N2 1.339(6)
N1 C1 1.499(6)
N1 C8 1.390(6)
N2 C9 1.274(7)
N4 C19 1.385(6)
N4 C29 1.454(7)
N4 C27 1.457(7)
C11 C1 1.504(7)
C11 C16 1.378(7)
C11 C12 1.385(7)
C2 C1 1.547(7)
C2 C7 1.359(7)
C2 C3 1.371(7)
C17 C22 1.373(6)
C17 C18 1.397(7)
C21 H21 0.9500
C21 C22 1.382(7)
C21 C20 1.373(6)
C22 C1 1.525(6)
C20 H20 0.9500
C20 C19 1.412(7)
C18 H18 0.9500
C18 C19 1.385(7)
C8 C7 1.474(7)
C7 C6 1.390(7)
O2 C10 1.242(8)
C16 C15 1.368(7)
C12 H12 0.9500
C12 C13 1.368(7)
C3 H3 0.9500
C3 C4 1.403(8)
N3 C14 1.373(7)
N3 C25 1.500(5)
N3 C23 1.494(4)
N3 C25A 1.501(5)
C9 H9 0.9500
C9 C10 1.463(8)
C29 H29A 0.9900
C29 H29B 0.9900
C29 C30 1.496(8)
C15 H15 0.9500
C15 C14 1.402(8)
C14 C13 1.407(8)
C4 H4 0.9500
C4 C5 1.354(8)
C6 H6 0.9500
C6 C5 1.377(8)
C13 H13 0.9500
C30 H30A 0.9800
C30 H30B 0.9800
C30 H30C 0.9800
C5 H5 0.9500
C27 H27A 0.9900
C27 H27B 0.9900
C27 C28 1.510(8)
C28 H28A 0.9800
C28 H28B 0.9800
C28 H28C 0.9800
C10 H10 0.9500
C25 H25A 0.9900
C25 H25B 0.9900
C25 C26 1.536(5)
C23 H23A 0.9900
C23 H23B 0.9900
C23 C24 1.526(5)
C24 H24A 0.9800
C24 H24B 0.9800
C24 H24C 0.9800
C26 H26A 0.9800
C26 H26B 0.9800
C26 H26C 0.9800
C25A H25C 0.9900
C25A H25D 0.9900
C25A C26A 1.538(5)
C26A H26D 0.9800
C26A H26E 0.9800
C26A H26F 0.9800
